data_4114918
loop_
_publ_author_name
'Xiqu Wang'
'Lumei Liu'
'Allan J. Jacobson'

_publ_contact_author_address
;
Department of Chemistry    
University of Houston,
Houston, TX 77204-5003
;
_publ_contact_author_email ' ajjcob@uh.edu '
_publ_contact_author_fax ' 713 743 2787 '
_publ_contact_author_name
;
Prof. Allan J. Jacobson
;
_publ_contact_author_phone ' 713 743 2785 '
_publ_section_title
;
 Open-Framework and Microporous Vanadium Silicates
;
_journal_name_full 'Journal of the American Chemical Society'
_journal_page_first 7812
_journal_page_last 7820
_journal_paper_doi 10.1021/ja020354l
_journal_volume 124
_journal_year 2002
_chemical_formula_sum 'Cs2 H2 O12 Si4 V'
_chemical_formula_weight 623.14
_chemical_name_systematic
;
 ?
;
_space_group_IT_number 55
_symmetry_cell_setting orthorhombic
_symmetry_space_group_name_Hall '-P 2 2ab'
_symmetry_space_group_name_H-M 'P b a m'
_atom_sites_solution_hydrogens IGNORED
_atom_sites_solution_primary direct
_atom_sites_solution_secondary difmap
_audit_creation_method SHELXL-97
_cell_angle_alpha 90.00
_cell_angle_beta 90.00
_cell_angle_gamma 90.00
_cell_formula_units_Z 4
_cell_length_a 12.689(3)
_cell_length_b 14.915(3)
_cell_length_c 6.9835(14)
_cell_measurement_temperature 293(2)
_cell_volume 1321.7(5)
_computing_cell_refinement SAINT
_computing_data_collection SMART
_computing_data_reduction SAINT
_computing_structure_refinement 'SHELXL-97 (Sheldrick, 1997)'
_computing_structure_solution SHELXTL
_diffrn_ambient_temperature 293(2)
_diffrn_measured_fraction_theta_full 0.947
_diffrn_measured_fraction_theta_max 0.947
_diffrn_measurement_device_type 'SIEMENS SMART/CCD'
_diffrn_measurement_method 'NARROW FRAME, 0.3w'
_diffrn_radiation_monochromator graphite
_diffrn_radiation_source 'fine-focus sealed tube'
_diffrn_radiation_type MoK\a
_diffrn_radiation_wavelength 0.71073
_diffrn_reflns_av_R_equivalents 0.0782
_diffrn_reflns_av_sigmaI/netI 0.0550
_diffrn_reflns_limit_h_max 16
_diffrn_reflns_limit_h_min -16
_diffrn_reflns_limit_k_max 13
_diffrn_reflns_limit_k_min -19
_diffrn_reflns_limit_l_max 8
_diffrn_reflns_limit_l_min -9
_diffrn_reflns_number 7916
_diffrn_reflns_theta_full 28.41
_diffrn_reflns_theta_max 28.41
_diffrn_reflns_theta_min 2.11
_exptl_absorpt_coefficient_mu 6.595
_exptl_absorpt_correction_T_max 1.0000
_exptl_absorpt_correction_T_min 0.3680
_exptl_absorpt_correction_type 'multi-scan (SADABS)'
_exptl_crystal_colour BLUE-GREEN
_exptl_crystal_density_diffrn 3.132
_exptl_crystal_description PRISM
_exptl_crystal_F_000 1148
_exptl_crystal_size_max 0.25
_exptl_crystal_size_mid 0.16
_exptl_crystal_size_min 0.10
_refine_diff_density_max 1.364
_refine_diff_density_min -1.541
_refine_diff_density_rms 0.271
_refine_ls_extinction_coef 0.0005(1)
_refine_ls_extinction_expression Fc^*^=kFc[1+0.001xFc^2^\l^3^/sin(2\q)]^-1/4^
_refine_ls_extinction_method SHELXL
_refine_ls_goodness_of_fit_ref 1.261
_refine_ls_hydrogen_treatment NA
_refine_ls_matrix_type full
_refine_ls_number_parameters 154
_refine_ls_number_reflns 1706
_refine_ls_number_restraints 1
_refine_ls_restrained_S_all 1.261
_refine_ls_R_factor_all 0.1314
_refine_ls_R_factor_gt 0.1131
_refine_ls_shift/su_max 0.000
_refine_ls_shift/su_mean 0.000
_refine_ls_structure_factor_coef Fsqd
_refine_ls_weighting_details 'calc w=1/[\s^2^(Fo^2^)+(0.0001P)^2^+68.9692P] where P=(Fo^2^+2Fc^2^)/3'
_refine_ls_weighting_scheme calc
_refine_ls_wR_factor_gt 0.2378
_refine_ls_wR_factor_ref 0.2443
_reflns_number_gt 1393
_reflns_number_total 1706
_reflns_threshold_expression >2sigma(I)
_cod_data_source_file ja020354l_09.cif
_cod_data_source_block VSH-12Cs
_cod_original_formula_sum 'H2 Cs2 O12 Si4 V'
_cod_database_code 4114918

loop_
_symmetry_equiv_pos_as_xyz
'x, y, z'
'-x, -y, z'
'-x+1/2, y+1/2, -z'
'x+1/2, -y+1/2, -z'
'-x, -y, -z'
'x, y, -z'
'x-1/2, -y-1/2, z'
'-x-1/2, y-1/2, z'

loop_
_atom_site_label
_atom_site_type_symbol
_atom_site_fract_x
_atom_site_fract_y
_atom_site_fract_z
_atom_site_U_iso_or_equiv
_atom_site_adp_type
_atom_site_occupancy
_atom_site_symmetry_multiplicity
_atom_site_calc_flag
_atom_site_refinement_flags
Cs1 Cs 0.1549(7) 0.0769(5) 0.0000 0.059(3) Uani 0.64(4) 2 d SP
Cs2 Cs 0.5765(6) 0.1522(7) 0.5000 0.047(3) Uani 0.48(2) 2 d SP
Cs3 Cs 0.174(3) 0.0841(14) 0.092(8) 0.151(17) Uani 0.20(2) 1 d P
Cs4 Cs 0.327(2) 0.034(2) 0.5000 0.090(9) Uani 0.187(17) 2 d SP
Cs5 Cs 0.3579(8) 0.1008(15) 0.5000 0.048(4) Uani 0.212(18) 2 d SP
Cs6 Cs 0.608(2) 0.205(3) 0.5000 0.018(9) Uiso 0.048(9) 2 d SP
Cs7 Cs 0.627(2) 0.254(2) 0.5000 0.021(9) Uiso 0.046(7) 2 d SP
V1 V 0.5000 0.0000 0.0000 0.0227(11) Uani 1 4 d S
V2 V 0.0280(7) 0.0343(6) 0.5000 0.040(2) Uani 0.50 2 d SP
Si1 Si 0.6925(3) 0.1375(3) 0.0000 0.0175(11) Uani 1 2 d S
Si2 Si 0.4788(3) 0.2125(3) 0.0000 0.0149(10) Uani 1 2 d S
Si3 Si 0.8747(3) 0.1587(4) 0.2895(5) 0.0402(13) Uani 1 1 d .
O1 O 0.6052(11) 0.2141(9) 0.0000 0.072(8) Uani 1 2 d S
O2 O 0.9332(11) 0.0655(9) 0.3020(15) 0.057(3) Uani 1 1 d .
O3 O 0.7642(10) 0.1512(14) 0.1796(18) 0.091(6) Uani 1 1 d .
O4 O 0.848(2) 0.1989(16) 0.5000 0.081(8) Uani 1 2 d S
O5 O 0.4419(15) 0.2686(13) 0.1768(19) 0.107(8) Uani 1 1 d .
O6 O 0.4408(12) 0.1162(10) 0.0000 0.144(17) Uani 1 2 d S
O7 O 0.6391(12) 0.0461(9) 0.0000 0.132(16) Uani 1 2 d S
O8 O 0.5000 0.0000 0.241(5) 0.062(11) Uani 0.50 2 d SP
O9 O 0.133(4) 0.106(2) 0.5000 0.071(13) Uani 0.50 2 d SP
OW1 O 0.654(4) 0.296(4) 0.5000 0.021(12) Uiso 0.236(17) 2 d SP
OW2 O 0.373(4) 0.063(5) 0.5000 0.021(8) Uiso 0.47(12) 2 d SP
OW3 O 0.540(6) 0.127(3) 0.5000 0.021(8) Uiso 0.39(12) 2 d SP
OW4 O 0.051(12) 0.111(10) 0.0000 0.021(8) Uiso 0.08(3) 2 d SP

loop_
_atom_site_aniso_label
_atom_site_aniso_U_11
_atom_site_aniso_U_22
_atom_site_aniso_U_33
_atom_site_aniso_U_23
_atom_site_aniso_U_13
_atom_site_aniso_U_12
Cs1 0.057(3) 0.0190(19) 0.102(5) 0.000 0.000 0.0164(16)
Cs2 0.038(4) 0.085(7) 0.0166(15) 0.000 0.000 0.020(5)
Cs3 0.146(19) 0.051(8) 0.26(3) 0.067(13) 0.17(2) 0.052(10)
Cs4 0.083(15) 0.110(18) 0.076(9) 0.000 0.000 0.011(13)
Cs5 0.049(5) 0.049(9) 0.048(5) 0.000 0.000 0.014(5)
V1 0.015(2) 0.010(2) 0.042(3) 0.000 0.000 -0.0002(16)
V2 0.061(6) 0.047(5) 0.011(3) 0.000 0.000 -0.010(4)
Si1 0.009(2) 0.0066(19) 0.037(3) 0.000 0.000 -0.0017(15)
Si2 0.011(2) 0.011(2) 0.023(2) 0.000 0.000 0.0035(16)
Si3 0.039(2) 0.075(3) 0.0072(17) -0.0006(19) 0.0014(16) -0.028(2)
O1 0.008(6) 0.014(7) 0.19(3) 0.000 0.000 -0.002(5)
O2 0.071(8) 0.088(10) 0.011(5) 0.000(6) -0.004(6) -0.003(8)
O3 0.033(7) 0.21(2) 0.024(6) 0.024(10) 0.000(5) -0.017(10)
O4 0.13(2) 0.097(17) 0.012(8) 0.000 0.000 0.021(16)
O5 0.152(17) 0.141(15) 0.028(7) -0.036(9) -0.032(9) 0.104(14)
O6 0.012(7) 0.011(7) 0.41(5) 0.000 0.000 -0.003(6)
O7 0.018(8) 0.004(6) 0.38(5) 0.000 0.000 -0.003(6)
O8 0.08(3) 0.09(3) 0.018(15) 0.000 0.000 0.02(2)
O9 0.12(4) 0.04(2) 0.05(2) 0.000 0.000 -0.04(2)

loop_
_atom_type_symbol
_atom_type_description
_atom_type_scat_dispersion_real
_atom_type_scat_dispersion_imag
_atom_type_scat_source
O O 0.0106 0.0060 'International Tables Vol C Tables 4.2.6.8 and 6.1.1.4'
Si Si 0.0817 0.0704 'International Tables Vol C Tables 4.2.6.8 and 6.1.1.4'
V V 0.3005 0.5294 'International Tables Vol C Tables 4.2.6.8 and 6.1.1.4'
Cs Cs -0.3680 2.1192 'International Tables Vol C Tables 4.2.6.8 and 6.1.1.4'
H H 0.0000 0.0000 'International Tables Vol C Tables 4.2.6.8 and 6.1.1.4'

loop_
_geom_angle_atom_site_label_1
_geom_angle_atom_site_label_2
_geom_angle_atom_site_label_3
_geom_angle
_geom_angle_site_symmetry_1
_geom_angle_site_symmetry_3
Cs3 Cs1 Cs3 136(5) . 6
Cs3 Cs1 OW4 105(3) . .
Cs3 Cs1 OW4 105(3) 6 .
Cs3 Cs1 O1 85.2(17) . 7_565
Cs3 Cs1 O1 85.2(17) 6 7_565
OW4 Cs1 O1 58(6) . 7_565
Cs3 Cs1 O7 79(2) . 5_655
Cs3 Cs1 O7 79(2) 6 5_655
OW4 Cs1 O7 166(6) . 5_655
O1 Cs1 O7 136.5(5) 7_565 5_655
Cs3 Cs1 O2 147(2) . 5_655
Cs3 Cs1 O2 67(2) 6 5_655
OW4 Cs1 O2 85(5) . 5_655
O1 Cs1 O2 125.6(3) 7_565 5_655
O7 Cs1 O2 84.5(3) 5_655 5_655
Cs3 Cs1 O2 67(2) . 2_655
Cs3 Cs1 O2 147(2) 6 2_655
OW4 Cs1 O2 85(5) . 2_655
O1 Cs1 O2 125.6(3) 7_565 2_655
O7 Cs1 O2 84.5(3) 5_655 2_655
O2 Cs1 O2 82.6(5) 5_655 2_655
Cs3 Cs1 O2 147(2) . 6_455
Cs3 Cs1 O2 74(2) 6 6_455
OW4 Cs1 O2 43(3) . 6_455
O1 Cs1 O2 83.6(3) 7_565 6_455
O7 Cs1 O2 128.8(3) 5_655 6_455
O2 Cs1 O2 45.0(5) 5_655 6_455
O2 Cs1 O2 94.8(4) 2_655 6_455
Cs3 Cs1 O2 74(2) . 1_455
Cs3 Cs1 O2 147(2) 6 1_455
OW4 Cs1 O2 43(3) . 1_455
O1 Cs1 O2 83.6(3) 7_565 1_455
O7 Cs1 O2 128.8(3) 5_655 1_455
O2 Cs1 O2 94.8(4) 5_655 1_455
O2 Cs1 O2 45.0(5) 2_655 1_455
O2 Cs1 O2 73.6(4) 6_455 1_455
Cs3 Cs1 O9 25(2) . .
Cs3 Cs1 O9 158(3) 6 .
OW4 Cs1 O9 83.2(10) . .
O1 Cs1 O9 82.2(6) 7_565 .
O7 Cs1 O9 97.8(8) 5_655 .
O2 Cs1 O9 134.9(7) 5_655 .
O2 Cs1 O9 53.1(6) 2_655 .
O2 Cs1 O9 122.3(9) 6_455 .
O2 Cs1 O9 49.4(8) 1_455 .
Cs3 Cs1 O9 158(3) . 1_554
Cs3 Cs1 O9 25(2) 6 1_554
OW4 Cs1 O9 83.2(10) . 1_554
O1 Cs1 O9 82.2(6) 7_565 1_554
O7 Cs1 O9 97.8(8) 5_655 1_554
O2 Cs1 O9 53.1(6) 5_655 1_554
O2 Cs1 O9 134.9(7) 2_655 1_554
O2 Cs1 O9 49.4(8) 6_455 1_554
O2 Cs1 O9 122.3(9) 1_455 1_554
O9 Cs1 O9 163.3(15) . 1_554
Cs3 Cs1 O6 69(2) . .
Cs3 Cs1 O6 69(2) 6 .
OW4 Cs1 O6 150(6) . .
O1 Cs1 O6 92.3(4) 7_565 .
O7 Cs1 O6 44.2(4) 5_655 .
O2 Cs1 O6 116.8(3) 5_655 .
O2 Cs1 O6 116.8(3) 2_655 .
O2 Cs1 O6 142.8(2) 6_455 .
O2 Cs1 O6 142.8(2) 1_455 .
O9 Cs1 O6 93.4(8) . .
O9 Cs1 O6 93.4(8) 1_554 .
OW3 Cs2 Cs6 156(6) . .
OW3 Cs2 Cs7 152(6) . .
Cs6 Cs2 Cs7 4.1(19) . .
OW3 Cs2 OW1 153(6) . .
Cs6 Cs2 OW1 2(2) . .
Cs7 Cs2 OW1 1.7(16) . .
OW3 Cs2 Cs5 23(6) . .
Cs6 Cs2 Cs5 132.3(17) . .
Cs7 Cs2 Cs5 128.3(10) . .
OW1 Cs2 Cs5 129.9(14) . .
OW3 Cs2 OW2 11(6) . .
Cs6 Cs2 OW2 144(2) . .
Cs7 Cs2 OW2 140.1(17) . .
OW1 Cs2 OW2 142(2) . .
Cs5 Cs2 OW2 11.9(11) . .
OW3 Cs2 Cs4 75(6) . 5_656
Cs6 Cs2 Cs4 129.3(17) . 5_656
Cs7 Cs2 Cs4 133.4(12) . 5_656
OW1 Cs2 Cs4 131.7(15) . 5_656
Cs5 Cs2 Cs4 98.3(9) . 5_656
OW2 Cs2 Cs4 86.5(16) . 5_656
OW3 Cs2 O8 45(3) . .
Cs6 Cs2 O8 143.6(5) . .
Cs7 Cs2 O8 143.8(5) . .
OW1 Cs2 O8 143.8(5) . .
Cs5 Cs2 O8 59.8(5) . .
OW2 Cs2 O8 51.5(11) . .
Cs4 Cs2 O8 56.6(6) 5_656 .
OW3 Cs2 O8 45(3) . 5_656
Cs6 Cs2 O8 143.6(5) . 5_656
Cs7 Cs2 O8 143.8(5) . 5_656
OW1 Cs2 O8 143.8(5) . 5_656
Cs5 Cs2 O8 59.8(5) . 5_656
OW2 Cs2 O8 51.5(11) . 5_656
Cs4 Cs2 O8 56.6(6) 5_656 5_656
O8 Cs2 O8 72.4(10) . 5_656
OW3 Cs2 O3 124(3) . 6_556
Cs6 Cs2 O3 71.0(12) . 6_556
Cs7 Cs2 O3 73.9(8) . 6_556
OW1 Cs2 O3 72.7(10) . 6_556
Cs5 Cs2 O3 134.5(4) . 6_556
OW2 Cs2 O3 130.2(8) . 6_556
Cs4 Cs2 O3 72.6(6) 5_656 6_556
O8 Cs2 O3 129.2(5) . 6_556
O8 Cs2 O3 79.8(5) 5_656 6_556
OW3 Cs2 O3 124(3) . .
Cs6 Cs2 O3 71.0(12) . .
Cs7 Cs2 O3 73.9(8) . .
OW1 Cs2 O3 72.7(10) . .
Cs5 Cs2 O3 134.5(4) . .
OW2 Cs2 O3 130.2(8) . .
Cs4 Cs2 O3 72.6(6) 5_656 .
O8 Cs2 O3 79.8(5) . .
O8 Cs2 O3 129.2(5) 5_656 .
O3 Cs2 O3 86.4(5) 6_556 .
OW3 Cs2 OW2 63(6) . 5_656
Cs6 Cs2 OW2 141.7(18) . 5_656
Cs7 Cs2 OW2 145.8(14) . 5_656
OW1 Cs2 OW2 144.1(16) . 5_656
Cs5 Cs2 OW2 85.9(12) . 5_656
OW2 Cs2 OW2 74.1(19) . 5_656
Cs4 Cs2 OW2 12.4(7) 5_656 5_656
O8 Cs2 OW2 48.3(7) . 5_656
O8 Cs2 OW2 48.3(7) 5_656 5_656
O3 Cs2 OW2 81.4(7) 6_556 5_656
O3 Cs2 OW2 81.4(7) . 5_656
Cs1 Cs3 Cs3 22(2) . 6
Cs1 Cs3 OW4 52(4) . .
Cs3 Cs3 OW4 68(2) 6 .
Cs1 Cs3 O9 149(3) . .
Cs3 Cs3 O9 167.9(12) 6 .
OW4 Cs3 O9 100(2) . .
Cs1 Cs3 O2 100(3) . 2_655
Cs3 Cs3 O2 119.3(12) 6 2_655
OW4 Cs3 O2 87(5) . 2_655
O9 Cs3 O2 61.5(9) . 2_655
Cs1 Cs3 O7 88.6(16) . 5_655
Cs3 Cs3 O7 78.1(10) 6 5_655
OW4 Cs3 O7 138(4) . 5_655
O9 Cs3 O7 113.9(19) . 5_655
O2 Cs3 O7 89.0(5) 2_655 5_655
Cs1 Cs3 O1 82(2) . 7_565
Cs3 Cs3 O1 78.4(9) 6 7_565
OW4 Cs3 O1 58(5) . 7_565
O9 Cs3 O1 92.5(11) . 7_565
O2 Cs3 O1 132.6(7) 2_655 7_565
O7 Cs3 O1 138.4(6) 5_655 7_565
Cs1 Cs3 OW1 147(3) . 7_565
Cs3 Cs3 OW1 147.7(10) 6 7_565
OW4 Cs3 OW1 97(3) . 7_565
O9 Cs3 OW1 26.0(12) . 7_565
O2 Cs3 OW1 86.9(13) 2_655 7_565
O7 Cs3 OW1 124(2) 5_655 7_565
O1 Cs3 OW1 69.6(11) 7_565 7_565
Cs1 Cs3 O2 94(3) . 1_455
Cs3 Cs3 O2 115.6(11) 6 1_455
OW4 Cs3 O2 51(3) . 1_455
O9 Cs3 O2 55.0(10) . 1_455
O2 Cs3 O2 47.2(5) 2_655 1_455
O7 Cs3 O2 135.9(6) 5_655 1_455
O1 Cs3 O2 85.4(5) 7_565 1_455
OW1 Cs3 O2 67.1(10) 7_565 1_455
Cs1 Cs3 V2 123(3) . .
Cs3 Cs3 V2 145.0(11) 6 .
OW4 Cs3 V2 83(3) . .
O9 Cs3 V2 29.2(8) . .
O2 Cs3 V2 36.7(4) 2_655 .
O7 Cs3 V2 116.0(9) 5_655 .
O1 Cs3 V2 102.8(5) 7_565 .
OW1 Cs3 V2 51.7(10) 7_565 .
O2 Cs3 V2 31.9(3) 1_455 .
Cs1 Cs3 O6 100.7(18) . .
Cs3 Cs3 O6 79.3(10) 6 .
OW4 Cs3 O6 141(4) . .
O9 Cs3 O6 110(2) . .
O2 Cs3 O6 129.3(11) 2_655 .
O7 Cs3 O6 46.4(5) 5_655 .
O1 Cs3 O6 95.6(7) 7_565 .
OW1 Cs3 O6 99.0(18) 7_565 .
O2 Cs3 O6 165(2) 1_455 .
V2 Cs3 O6 134.3(19) . .
Cs1 Cs3 Cs4 154.9(19) . .
Cs3 Cs3 Cs4 143.9(4) 6 .
OW4 Cs3 Cs4 147(2) . .
O9 Cs3 Cs4 48.1(14) . .
O2 Cs3 Cs4 72.4(11) 2_655 .
O7 Cs3 Cs4 67.6(9) 5_655 .
O1 Cs3 Cs4 120.7(17) 7_565 .
OW1 Cs3 Cs4 58.0(15) 7_565 .
O2 Cs3 Cs4 97.4(11) 1_455 .
V2 Cs3 Cs4 65.6(10) . .
O6 Cs3 Cs4 69.0(11) . .
OW2 Cs4 Cs5 32(5) . .
OW2 Cs4 O9 121(6) . .
Cs5 Cs4 O9 88.4(16) . .
OW2 Cs4 O8 59(4) . 5_656
Cs5 Cs4 O8 83.3(16) . 5_656
O9 Cs4 O8 140.2(6) . 5_656
OW2 Cs4 O8 59(4) . .
Cs5 Cs4 O8 83.3(16) . .
O9 Cs4 O8 140.2(6) . .
O8 Cs4 O8 77.4(12) 5_656 .
OW2 Cs4 OW3 91(6) . 5_656
Cs5 Cs4 OW3 123(3) . 5_656
O9 Cs4 OW3 148(2) . 5_656
O8 Cs4 OW3 54.3(10) 5_656 5_656
O8 Cs4 OW3 54.3(10) . 5_656
OW2 Cs4 OW3 9(6) . .
Cs5 Cs4 OW3 41.2(18) . .
O9 Cs4 OW3 129.6(17) . .
O8 Cs4 OW3 53.4(8) 5_656 .
O8 Cs4 OW3 53.4(8) . .
OW3 Cs4 OW3 81.9(17) 5_656 .
OW2 Cs4 Cs2 102(6) . 5_656
Cs5 Cs4 Cs2 134(2) . 5_656
O9 Cs4 Cs2 137.1(16) . 5_656
O8 Cs4 Cs2 62.0(4) 5_656 5_656
O8 Cs4 Cs2 62.0(4) . 5_656
OW3 Cs4 Cs2 11.3(13) 5_656 5_656
OW3 Cs4 Cs2 93.3(11) . 5_656
OW2 Cs4 OW1 95(6) . 7_565
Cs5 Cs4 OW1 62.8(16) . 7_565
O9 Cs4 OW1 25.6(11) . 7_565
O8 Cs4 OW1 129.3(10) 5_656 7_565
O8 Cs4 OW1 129.3(10) . 7_565
OW3 Cs4 OW1 174(2) 5_656 7_565
OW3 Cs4 OW1 104.0(17) . 7_565
Cs2 Cs4 OW1 162.8(17) 5_656 7_565
OW2 Cs4 Cs3 109(3) . .
Cs5 Cs4 Cs3 90.5(10) . .
O9 Cs4 Cs3 53.9(4) . .
O8 Cs4 Cs3 163.9(10) 5_656 .
O8 Cs4 Cs3 87.2(5) . .
OW3 Cs4 Cs3 119.3(9) 5_656 .
OW3 Cs4 Cs3 113.2(10) . .
Cs2 Cs4 Cs3 114.5(8) 5_656 .
OW1 Cs4 Cs3 58.7(6) 7_565 .
OW2 Cs4 Cs3 109(3) . 6_556
Cs5 Cs4 Cs3 90.5(10) . 6_556
O9 Cs4 Cs3 53.9(4) . 6_556
O8 Cs4 Cs3 87.2(5) 5_656 6_556
O8 Cs4 Cs3 163.9(10) . 6_556
OW3 Cs4 Cs3 119.3(9) 5_656 6_556
OW3 Cs4 Cs3 113.2(10) . 6_556
Cs2 Cs4 Cs3 114.5(8) 5_656 6_556
OW1 Cs4 Cs3 58.7(6) 7_565 6_556
Cs3 Cs4 Cs3 107.8(7) . 6_556
OW2 Cs4 Cs2 7(6) . .
Cs5 Cs4 Cs2 39.2(15) . .
O9 Cs4 Cs2 127.7(12) . .
O8 Cs4 Cs2 54.6(7) 5_656 .
O8 Cs4 Cs2 54.6(7) . .
OW3 Cs4 Cs2 83.8(17) 5_656 .
OW3 Cs4 Cs2 1.9(10) . .
Cs2 Cs4 Cs2 95.2(7) 5_656 .
OW1 Cs4 Cs2 102.0(12) 7_565 .
Cs3 Cs4 Cs2 112.3(8) . .
Cs3 Cs4 Cs2 112.3(8) 6_556 .
OW2 Cs5 Cs4 40(5) . .
OW2 Cs5 OW3 81(6) . .
Cs4 Cs5 OW3 121(2) . .
OW2 Cs5 O9 110(5) . .
Cs4 Cs5 O9 69.7(16) . .
OW3 Cs5 O9 168.9(17) . .
OW2 Cs5 Cs2 87(5) . .
Cs4 Cs5 Cs2 127.2(19) . .
OW3 Cs5 Cs2 5.8(12) . .
O9 Cs5 Cs2 163.1(12) . .
OW2 Cs5 O8 48(3) . 5_656
Cs4 Cs5 O8 75.8(14) . 5_656
OW3 Cs5 O8 59.0(9) . 5_656
O9 Cs5 O8 128.4(7) . 5_656
Cs2 Cs5 O8 63.2(3) . 5_656
OW2 Cs5 O8 48(3) . .
Cs4 Cs5 O8 75.8(14) . .
OW3 Cs5 O8 59.0(9) . .
O9 Cs5 O8 128.4(7) . .
Cs2 Cs5 O8 63.2(3) . .
O8 Cs5 O8 75.2(11) 5_656 .
OW2 Cs5 O4 164(5) . 7_565
Cs4 Cs5 O4 155.8(18) . 7_565
OW3 Cs5 O4 82.8(14) . 7_565
O9 Cs5 O4 86.1(10) . 7_565
Cs2 Cs5 O4 76.9(7) . 7_565
O8 Cs5 O4 122.2(6) 5_656 7_565
O8 Cs5 O4 122.2(6) . 7_565
OW2 Cs5 OW1 139(5) . 7_565
Cs4 Cs5 OW1 98.8(18) . 7_565
OW3 Cs5 OW1 139.8(17) . 7_565
O9 Cs5 OW1 29.1(13) . 7_565
Cs2 Cs5 OW1 133.9(13) . 7_565
O8 Cs5 OW1 141.4(5) 5_656 7_565
O8 Cs5 OW1 141.4(5) . 7_565
O4 Cs5 OW1 57.0(12) 7_565 7_565
OW2 Cs5 Cs6 98(5) . .
Cs4 Cs5 Cs6 137.8(19) . .
OW3 Cs5 Cs6 16.4(12) . .
O9 Cs5 Cs6 152.5(12) . .
Cs2 Cs5 Cs6 10.6(6) . .
O8 Cs5 Cs6 71.1(5) 5_656 .
O8 Cs5 Cs6 71.1(5) . .
O4 Cs5 Cs6 66.4(8) 7_565 .
OW1 Cs5 Cs6 123.3(13) 7_565 .
OW2 Cs5 O5 125(3) . 6_556
Cs4 Cs5 O5 140.3(3) . 6_556
OW3 Cs5 O5 65.4(9) . 6_556
O9 Cs5 O5 106.5(8) . 6_556
Cs2 Cs5 O5 61.4(4) . 6_556
O8 Cs5 O5 77.6(4) 5_656 6_556
O8 Cs5 O5 124.4(5) . 6_556
O4 Cs5 O5 46.0(4) 7_565 6_556
OW1 Cs5 O5 84.2(10) 7_565 6_556
Cs6 Cs5 O5 54.4(5) . 6_556
OW2 Cs5 O5 125(3) . .
Cs4 Cs5 O5 140.3(3) . .
OW3 Cs5 O5 65.4(9) . .
O9 Cs5 O5 106.5(8) . .
Cs2 Cs5 O5 61.4(4) . .
O8 Cs5 O5 124.4(5) 5_656 .
O8 Cs5 O5 77.6(4) . .
O4 Cs5 O5 46.0(4) 7_565 .
OW1 Cs5 O5 84.2(10) 7_565 .
Cs6 Cs5 O5 54.4(5) . .
O5 Cs5 O5 79.4(6) 6_556 .
Cs7 Cs6 Cs2 171(4) . .
Cs7 Cs6 OW3 161(4) . .
Cs2 Cs6 OW3 10(3) . .
Cs7 Cs6 OW1 5(3) . .
Cs2 Cs6 OW1 176(3) . .
OW3 Cs6 OW1 166(4) . .
Cs7 Cs6 O9 12(3) . 7_665
Cs2 Cs6 O9 159(2) . 7_665
OW3 Cs6 O9 150(3) . 7_665
OW1 Cs6 O9 17(2) . 7_665
Cs7 Cs6 O4 73(3) . .
Cs2 Cs6 O4 115(2) . .
OW3 Cs6 O4 125(3) . .
OW1 Cs6 O4 69(2) . .
O9 Cs6 O4 85.2(15) 7_665 .
Cs7 Cs6 O3 93(2) . 6_556
Cs2 Cs6 O3 93.4(15) . 6_556
OW3 Cs6 O3 100.2(19) . 6_556
OW1 Cs6 O3 89.2(18) . 6_556
O9 Cs6 O3 100.7(13) 7_665 6_556
O4 Cs6 O3 49.6(5) . 6_556
Cs7 Cs6 O3 93(2) . .
Cs2 Cs6 O3 93.4(15) . .
OW3 Cs6 O3 100.2(19) . .
OW1 Cs6 O3 89.2(18) . .
O9 Cs6 O3 100.7(13) 7_665 .
O4 Cs6 O3 49.6(5) . .
O3 Cs6 O3 92.6(8) 6_556 .
Cs7 Cs6 O5 86(2) . .
Cs2 Cs6 O5 88.2(14) . .
OW3 Cs6 O5 81(2) . .
OW1 Cs6 O5 89.1(18) . .
O9 Cs6 O5 77.2(10) 7_665 .
O4 Cs6 O5 131.3(8) . .
O3 Cs6 O5 177.4(12) 6_556 .
O3 Cs6 O5 89.4(4) . .
Cs7 Cs6 O5 86(2) . 6_556
Cs2 Cs6 O5 88.2(14) . 6_556
OW3 Cs6 O5 81(2) . 6_556
OW1 Cs6 O5 89.1(18) . 6_556
O9 Cs6 O5 77.2(10) 7_665 6_556
O4 Cs6 O5 131.3(8) . 6_556
O3 Cs6 O5 89.4(4) 6_556 6_556
O3 Cs6 O5 177.4(12) . 6_556
O5 Cs6 O5 88.7(8) . 6_556
Cs7 Cs6 O1 88.0(8) . 1_556
Cs2 Cs6 O1 91.8(8) . 1_556
OW3 Cs6 O1 91.5(8) . 1_556
OW1 Cs6 O1 88.1(8) . 1_556
O9 Cs6 O1 87.8(7) 7_665 1_556
O4 Cs6 O1 90.6(5) . 1_556
O3 Cs6 O1 45.1(3) 6_556 1_556
O3 Cs6 O1 137.6(8) . 1_556
O5 Cs6 O1 132.9(8) . 1_556
O5 Cs6 O1 44.3(4) 6_556 1_556
Cs7 Cs6 O1 88.0(8) . .
Cs2 Cs6 O1 91.8(8) . .
OW3 Cs6 O1 91.5(8) . .
OW1 Cs6 O1 88.1(8) . .
O9 Cs6 O1 87.8(7) 7_665 .
O4 Cs6 O1 90.6(5) . .
O3 Cs6 O1 137.6(8) 6_556 .
O3 Cs6 O1 45.1(3) . .
O5 Cs6 O1 44.3(4) . .
O5 Cs6 O1 132.9(8) 6_556 .
O1 Cs6 O1 175.3(13) 1_556 .
OW1 Cs7 Cs6 170(6) . .
OW1 Cs7 Cs2 174(5) . .
Cs6 Cs7 Cs2 5(2) . .
OW1 Cs7 O9 26(5) . 7_665
Cs6 Cs7 O9 164(4) . 7_665
Cs2 Cs7 O9 159(2) . 7_665
OW1 Cs7 OW3 178(6) . .
Cs6 Cs7 OW3 12(3) . .
Cs2 Cs7 OW3 7.5(18) . .
O9 Cs7 OW3 152(3) 7_665 .
OW1 Cs7 O4 78(5) . .
Cs6 Cs7 O4 92(3) . .
Cs2 Cs7 O4 96.6(13) . .
O9 Cs7 O4 104.1(19) 7_665 .
OW3 Cs7 O4 104(2) . .
OW1 Cs7 O3 99(4) . 6_556
Cs6 Cs7 O3 74(2) . 6_556
Cs2 Cs7 O3 76.8(9) . 6_556
O9 Cs7 O3 117.0(13) 7_665 6_556
OW3 Cs7 O3 82.2(15) . 6_556
O4 Cs7 O3 49.3(5) . 6_556
OW1 Cs7 O3 99(4) . .
Cs6 Cs7 O3 74(2) . .
Cs2 Cs7 O3 76.8(9) . .
O9 Cs7 O3 117.0(13) 7_665 .
OW3 Cs7 O3 82.2(15) . .
O4 Cs7 O3 49.3(5) . .
O3 Cs7 O3 87.9(8) 6_556 .
OW1 Cs7 O5 106(4) . .
Cs6 Cs7 O5 81(2) . .
Cs2 Cs7 O5 77.5(9) . .
O9 Cs7 O5 87.6(13) 7_665 .
OW3 Cs7 O5 72.3(15) . .
O4 Cs7 O5 135.2(5) . .
O3 Cs7 O5 154.4(13) 6_556 .
O3 Cs7 O5 86.6(4) . .
OW1 Cs7 O5 106(4) . 6_556
Cs6 Cs7 O5 81(2) . 6_556
Cs2 Cs7 O5 77.5(9) . 6_556
O9 Cs7 O5 87.6(13) 7_665 6_556
OW3 Cs7 O5 72.3(15) . 6_556
O4 Cs7 O5 135.2(5) . 6_556
O3 Cs7 O5 86.6(4) 6_556 6_556
O3 Cs7 O5 154.4(13) . 6_556
O5 Cs7 O5 87.6(9) . 6_556
OW1 Cs7 V2 50(5) . 7_665
Cs6 Cs7 V2 140(3) . 7_665
Cs2 Cs7 V2 135.6(12) . 7_665
O9 Cs7 V2 23.7(14) 7_665 7_665
OW3 Cs7 V2 128(2) . 7_665
O4 Cs7 V2 127.8(12) . 7_665
O3 Cs7 V2 129.8(7) 6_556 7_665
O3 Cs7 V2 129.8(7) . 7_665
O5 Cs7 V2 70.9(6) . 7_665
O5 Cs7 V2 70.9(6) 6_556 7_665
OW1 Cs7 O1 100.5(6) . .
Cs6 Cs7 O1 79.5(6) . .
Cs2 Cs7 O1 79.4(6) . .
O9 Cs7 O1 99.7(6) 7_665 .
OW3 Cs7 O1 79.5(6) . .
O4 Cs7 O1 91.6(5) . .
O3 Cs7 O1 130.2(9) 6_556 .
O3 Cs7 O1 44.0(3) . .
O5 Cs7 O1 43.6(4) . .
O5 Cs7 O1 129.5(9) 6_556 .
V2 Cs7 O1 97.3(5) 7_665 .
O8 V1 O8 180.000(1) . 5_655
O8 V1 O6 90.0 . 5_655
O8 V1 O6 90.0 5_655 5_655
O8 V1 O6 90.0 . .
O8 V1 O6 90.0 5_655 .
O6 V1 O6 180.0(10) 5_655 .
O8 V1 O7 90.0 . 5_655
O8 V1 O7 90.0 5_655 5_655
O6 V1 O7 92.1(6) 5_655 5_655
O6 V1 O7 87.9(6) . 5_655
O8 V1 O7 90.0 . .
O8 V1 O7 90.0 5_655 .
O6 V1 O7 87.9(6) 5_655 .
O6 V1 O7 92.1(6) . .
O7 V1 O7 180.0(9) 5_655 .
O8 V1 Cs4 147.1(3) . 1_554
O8 V1 Cs4 32.9(3) 5_655 1_554
O6 V1 Cs4 108.9(4) 5_655 1_554
O6 V1 Cs4 71.1(4) . 1_554
O7 V1 Cs4 63.4(5) 5_655 1_554
O7 V1 Cs4 116.6(5) . 1_554
O8 V1 Cs4 32.9(3) . 5_656
O8 V1 Cs4 147.1(3) 5_655 5_656
O6 V1 Cs4 71.1(4) 5_655 5_656
O6 V1 Cs4 108.9(4) . 5_656
O7 V1 Cs4 116.6(5) 5_655 5_656
O7 V1 Cs4 63.4(5) . 5_656
Cs4 V1 Cs4 180.0(8) 1_554 5_656
O8 V1 Cs4 32.9(3) . .
O8 V1 Cs4 147.1(3) 5_655 .
O6 V1 Cs4 108.9(4) 5_655 .
O6 V1 Cs4 71.1(4) . .
O7 V1 Cs4 63.4(5) 5_655 .
O7 V1 Cs4 116.6(5) . .
Cs4 V1 Cs4 114.2(6) 1_554 .
Cs4 V1 Cs4 65.8(6) 5_656 .
O8 V1 Cs4 147.1(3) . 5_655
O8 V1 Cs4 32.9(3) 5_655 5_655
O6 V1 Cs4 71.1(4) 5_655 5_655
O6 V1 Cs4 108.9(4) . 5_655
O7 V1 Cs4 116.6(5) 5_655 5_655
O7 V1 Cs4 63.4(5) . 5_655
Cs4 V1 Cs4 65.8(6) 1_554 5_655
Cs4 V1 Cs4 114.2(6) 5_656 5_655
Cs4 V1 Cs4 180.000(1) . 5_655
O8 V1 Cs5 146.1(2) . 1_554
O8 V1 Cs5 33.9(2) 5_655 1_554
O6 V1 Cs5 119.9(3) 5_655 1_554
O6 V1 Cs5 60.1(3) . 1_554
O7 V1 Cs5 74.3(3) 5_655 1_554
O7 V1 Cs5 105.7(3) . 1_554
Cs4 V1 Cs5 14.6(5) 1_554 1_554
Cs4 V1 Cs5 165.4(5) 5_656 1_554
Cs4 V1 Cs5 115.2(2) . 1_554
Cs4 V1 Cs5 64.8(2) 5_655 1_554
O8 V1 Cs5 33.9(2) . .
O8 V1 Cs5 146.1(2) 5_655 .
O6 V1 Cs5 119.9(3) 5_655 .
O6 V1 Cs5 60.1(3) . .
O7 V1 Cs5 74.3(3) 5_655 .
O7 V1 Cs5 105.7(3) . .
Cs4 V1 Cs5 115.2(2) 1_554 .
Cs4 V1 Cs5 64.8(2) 5_656 .
Cs4 V1 Cs5 14.6(5) . .
Cs4 V1 Cs5 165.4(5) 5_655 .
Cs5 V1 Cs5 112.2(4) 1_554 .
V2 V2 O9 164(2) 5_556 .
V2 V2 O2 80.8(7) 5_556 1_455
O9 V2 O2 110.0(11) . 1_455
V2 V2 O2 80.8(7) 5_556 6_456
O9 V2 O2 110.0(11) . 6_456
O2 V2 O2 94.0(9) 1_455 6_456
V2 V2 O2 63.2(6) 5_556 2_655
O9 V2 O2 105.2(13) . 2_655
O2 V2 O2 80.9(7) 1_455 2_655
O2 V2 O2 144.0(5) 6_456 2_655
V2 V2 O2 63.2(6) 5_556 5_656
O9 V2 O2 105.2(13) . 5_656
O2 V2 O2 144.0(5) 1_455 5_656
O2 V2 O2 80.9(7) 6_456 5_656
O2 V2 O2 82.8(7) 2_655 5_656
V2 V2 Cs7 166.8(11) 5_556 7_565
O9 V2 Cs7 29.6(17) . 7_565
O2 V2 Cs7 90.3(6) 1_455 7_565
O2 V2 Cs7 90.3(6) 6_456 7_565
O2 V2 Cs7 125.1(5) 2_655 7_565
O2 V2 Cs7 125.1(5) 5_656 7_565
V2 V2 Cs3 118.6(9) 5_556 6_556
O9 V2 Cs3 56.7(10) . 6_556
O2 V2 Cs3 152.2(6) 1_455 6_556
O2 V2 Cs3 71.7(10) 6_456 6_556
O2 V2 Cs3 124.7(7) 2_655 6_556
O2 V2 Cs3 59.0(7) 5_656 6_556
Cs7 V2 Cs3 66.7(7) 7_565 6_556
V2 V2 Cs3 118.6(9) 5_556 .
O9 V2 Cs3 56.7(10) . .
O2 V2 Cs3 71.7(10) 1_455 .
O2 V2 Cs3 152.2(6) 6_456 .
O2 V2 Cs3 59.0(7) 2_655 .
O2 V2 Cs3 124.7(7) 5_656 .
Cs7 V2 Cs3 66.7(7) 7_565 .
Cs3 V2 Cs3 110(2) 6_556 .
V2 V2 Cs4 124.8(11) 5_556 .
O9 V2 Cs4 38.7(17) . .
O2 V2 Cs4 129.5(5) 1_455 .
O2 V2 Cs4 129.5(5) 6_456 .
O2 V2 Cs4 76.4(6) 2_655 .
O2 V2 Cs4 76.4(6) 5_656 .
Cs7 V2 Cs4 68.4(7) 7_565 .
Cs3 V2 Cs4 57.8(10) 6_556 .
Cs3 V2 Cs4 57.8(10) . .
V2 V2 Cs1 111.7(3) 5_556 1_556
O9 V2 Cs1 64.9(3) . 1_556
O2 V2 Cs1 151.4(6) 1_455 1_556
O2 V2 Cs1 64.4(4) 6_456 1_556
O2 V2 Cs1 127.7(5) 2_655 1_556
O2 V2 Cs1 55.0(4) 5_656 1_556
Cs7 V2 Cs1 72.3(2) 7_565 1_556
Cs3 V2 Cs1 8.6(11) 6_556 1_556
Cs3 V2 Cs1 118.6(10) . 1_556
Cs4 V2 Cs1 65.59(19) . 1_556
V2 V2 Cs1 111.7(3) 5_556 .
O9 V2 Cs1 64.9(3) . .
O2 V2 Cs1 64.4(4) 1_455 .
O2 V2 Cs1 151.4(6) 6_456 .
O2 V2 Cs1 55.0(4) 2_655 .
O2 V2 Cs1 127.7(5) 5_656 .
Cs7 V2 Cs1 72.3(2) 7_565 .
Cs3 V2 Cs1 118.6(10) 6_556 .
Cs3 V2 Cs1 8.6(11) . .
Cs4 V2 Cs1 65.59(19) . .
Cs1 V2 Cs1 127.3(3) 1_556 .
O7 Si1 O3 112.1(8) . .
O7 Si1 O3 112.1(8) . 6
O3 Si1 O3 106.7(9) . 6
O7 Si1 O1 109.5(8) . .
O3 Si1 O1 108.2(8) . .
O3 Si1 O1 108.2(8) 6 .
O7 Si1 Cs1 57.6(6) . 5_655
O3 Si1 Cs1 79.0(8) . 5_655
O3 Si1 Cs1 79.0(8) 6 5_655
O1 Si1 Cs1 167.1(6) . 5_655
O7 Si1 Cs3 54.2(8) . 5_655
O3 Si1 Cs3 89.4(13) . 5_655
O3 Si1 Cs3 73.4(9) 6 5_655
O1 Si1 Cs3 160.5(10) . 5_655
Cs1 Si1 Cs3 10.6(10) 5_655 5_655
O7 Si1 Cs3 54.2(8) . 2_655
O3 Si1 Cs3 73.4(9) . 2_655
O3 Si1 Cs3 89.4(13) 6 2_655
O1 Si1 Cs3 160.5(10) . 2_655
Cs1 Si1 Cs3 10.6(10) 5_655 2_655
Cs3 Si1 Cs3 19.7(16) 5_655 2_655
O7 Si1 Cs6 96.4(7) . 1_554
O3 Si1 Cs6 150.5(9) . 1_554
O3 Si1 Cs6 52.5(6) 6 1_554
O1 Si1 Cs6 67.2(4) . 1_554
Cs1 Si1 Cs6 111.9(5) 5_655 1_554
Cs3 Si1 Cs6 101.7(10) 5_655 1_554
Cs3 Si1 Cs6 121.1(9) 2_655 1_554
O7 Si1 Cs6 96.4(7) . .
O3 Si1 Cs6 52.5(6) . .
O3 Si1 Cs6 150.5(9) 6 .
O1 Si1 Cs6 67.2(4) . .
Cs1 Si1 Cs6 111.9(5) 5_655 .
Cs3 Si1 Cs6 121.1(9) 5_655 .
Cs3 Si1 Cs6 101.7(10) 2_655 .
Cs6 Si1 Cs6 134.3(8) 1_554 .
O7 Si1 Cs2 83.1(3) . 1_554
O3 Si1 Cs2 163.0(6) . 1_554
O3 Si1 Cs2 58.7(5) 6 1_554
O1 Si1 Cs2 71.86(16) . 1_554
Cs1 Si1 Cs2 104.50(12) 5_655 1_554
Cs3 Si1 Cs2 93.9(10) 5_655 1_554
Cs3 Si1 Cs2 112.5(6) 2_655 1_554
Cs6 Si1 Cs2 13.3(7) 1_554 1_554
Cs6 Si1 Cs2 136.3(4) . 1_554
O7 Si1 Cs2 83.1(3) . .
O3 Si1 Cs2 58.7(5) . .
O3 Si1 Cs2 163.0(6) 6 .
O1 Si1 Cs2 71.86(16) . .
Cs1 Si1 Cs2 104.50(12) 5_655 .
Cs3 Si1 Cs2 112.5(6) 5_655 .
Cs3 Si1 Cs2 93.9(10) 2_655 .
Cs6 Si1 Cs2 136.3(4) 1_554 .
Cs6 Si1 Cs2 13.3(7) . .
Cs2 Si1 Cs2 133.8(2) 1_554 .
O7 Si1 Cs7 107.2(6) . .
O3 Si1 Cs7 50.4(7) . .
O3 Si1 Cs7 140.2(8) 6 .
O1 Si1 Cs7 62.7(4) . .
Cs1 Si1 Cs7 118.7(4) 5_655 .
Cs3 Si1 Cs7 128.7(9) 5_655 .
Cs3 Si1 Cs7 109.0(9) 2_655 .
Cs6 Si1 Cs7 129.3(6) 1_554 .
Cs6 Si1 Cs7 11.0(6) . .
Cs2 Si1 Cs7 134.4(4) 1_554 .
Cs2 Si1 Cs7 24.2(5) . .
O6 Si2 O5 114.4(9) . .
O6 Si2 O5 114.4(9) . 6
O5 Si2 O5 104.3(11) . 6
O6 Si2 O1 109.4(8) . .
O5 Si2 O1 107.0(8) . .
O5 Si2 O1 107.0(8) 6 .
O6 Si2 Cs2 83.1(3) . 1_554
O5 Si2 Cs2 161.2(8) . 1_554
O5 Si2 Cs2 60.0(5) 6 1_554
O1 Si2 Cs2 71.24(19) . 1_554
O6 Si2 Cs2 83.1(3) . .
O5 Si2 Cs2 60.0(5) . .
O5 Si2 Cs2 161.2(8) 6 .
O1 Si2 Cs2 71.24(19) . .
Cs2 Si2 Cs2 132.63(15) 1_554 .
O6 Si2 Cs1 163.1(7) . 7_665
O5 Si2 Cs1 74.8(9) . 7_665
O5 Si2 Cs1 74.8(9) 6 7_665
O1 Si2 Cs1 53.7(5) . 7_665
Cs2 Si2 Cs1 90.2(2) 1_554 7_665
Cs2 Si2 Cs1 90.2(2) . 7_665
O6 Si2 Cs6 96.1(7) . .
O5 Si2 Cs6 55.1(6) . .
O5 Si2 Cs6 149.1(10) 6 .
O1 Si2 Cs6 64.9(4) . .
Cs2 Si2 Cs6 133.1(4) 1_554 .
Cs2 Si2 Cs6 13.1(7) . .
Cs1 Si2 Cs6 77.2(6) 7_665 .
O6 Si2 Cs6 96.1(7) . 1_554
O5 Si2 Cs6 149.1(10) . 1_554
O5 Si2 Cs6 55.1(6) 6 1_554
O1 Si2 Cs6 64.9(4) . 1_554
Cs2 Si2 Cs6 13.1(7) 1_554 1_554
Cs2 Si2 Cs6 133.1(4) . 1_554
Cs1 Si2 Cs6 77.2(6) 7_665 1_554
Cs6 Si2 Cs6 129.7(8) . 1_554
O6 Si2 Cs3 157.4(10) . 7_665
O5 Si2 Cs3 69.5(9) . 7_665
O5 Si2 Cs3 84.6(13) 6 7_665
O1 Si2 Cs3 50.6(7) . 7_665
Cs2 Si2 Cs3 97.3(5) 1_554 7_665
Cs2 Si2 Cs3 80.2(9) . 7_665
Cs1 Si2 Cs3 10.1(9) 7_665 7_665
Cs6 Si2 Cs3 67.2(11) . 7_665
Cs6 Si2 Cs3 84.6(8) 1_554 7_665
O6 Si2 Cs3 157.4(10) . 4
O5 Si2 Cs3 84.6(13) . 4
O5 Si2 Cs3 69.5(9) 6 4
O1 Si2 Cs3 50.6(7) . 4
Cs2 Si2 Cs3 80.2(9) 1_554 4
Cs2 Si2 Cs3 97.3(5) . 4
Cs1 Si2 Cs3 10.1(9) 7_665 4
Cs6 Si2 Cs3 84.6(8) . 4
Cs6 Si2 Cs3 67.2(11) 1_554 4
Cs3 Si2 Cs3 18.7(15) 7_665 4
O6 Si2 Cs7 107.1(6) . .
O5 Si2 Cs7 51.0(7) . .
O5 Si2 Cs7 138.2(10) 6 .
O1 Si2 Cs7 62.0(3) . .
Cs2 Si2 Cs7 132.9(4) 1_554 .
Cs2 Si2 Cs7 24.1(5) . .
Cs1 Si2 Cs7 66.7(5) 7_665 .
Cs6 Si2 Cs7 11.0(6) . .
Cs6 Si2 Cs7 126.5(6) 1_554 .
Cs3 Si2 Cs7 56.6(10) 7_665 .
Cs3 Si2 Cs7 74.5(7) 4 .
O2 Si3 O5 112.1(10) . 7_665
O2 Si3 O3 112.1(9) . .
O5 Si3 O3 106.3(9) 7_665 .
O2 Si3 O4 111.9(9) . .
O5 Si3 O4 108.0(11) 7_665 .
O3 Si3 O4 106.1(11) . .
O2 Si3 Cs7 134.9(7) . .
O5 Si3 Cs7 112.8(10) 7_665 .
O3 Si3 Cs7 58.7(7) . .
O4 Si3 Cs7 48.0(10) . .
O2 Si3 Cs7 83.3(7) . 7_665
O5 Si3 Cs7 59.9(6) 7_665 7_665
O3 Si3 Cs7 163.2(9) . 7_665
O4 Si3 Cs7 72.2(10) . 7_665
Cs7 Si3 Cs7 115.45(12) . 7_665
O2 Si3 Cs6 124.3(8) . .
O5 Si3 Cs6 123.6(11) 7_665 .
O3 Si3 Cs6 53.9(6) . .
O4 Si3 Cs6 52.4(10) . .
Cs7 Si3 Cs6 11.8(6) . .
Cs7 Si3 Cs6 123.5(4) 7_665 .
O2 Si3 Cs6 94.7(8) . 7_665
O5 Si3 Cs6 54.6(6) 7_665 7_665
O3 Si3 Cs6 152.3(10) . 7_665
O4 Si3 Cs6 67.8(10) . 7_665
Cs7 Si3 Cs6 107.0(5) . 7_665
Cs7 Si3 Cs6 11.4(6) 7_665 7_665
Cs6 Si3 Cs6 116.31(18) . 7_665
O2 Si3 Cs5 144.9(5) . 7_665
O5 Si3 Cs5 65.6(8) 7_665 7_665
O3 Si3 Cs5 101.4(8) . 7_665
O4 Si3 Cs5 45.9(8) . 7_665
Cs7 Si3 Cs5 57.1(6) . 7_665
Cs7 Si3 Cs5 65.0(6) 7_665 7_665
Cs6 Si3 Cs5 68.5(7) . 7_665
Cs6 Si3 Cs5 54.1(6) 7_665 7_665
O2 Si3 Cs3 44.0(5) . 2_655
O5 Si3 Cs3 122.7(12) 7_665 2_655
O3 Si3 Cs3 68.3(8) . 2_655
O4 Si3 Cs3 128.8(13) . 2_655
Cs7 Si3 Cs3 110.8(9) . 2_655
Cs7 Si3 Cs3 126.3(7) 7_665 2_655
Cs6 Si3 Cs3 99.5(10) . 2_655
Cs6 Si3 Cs3 137.5(8) 7_665 2_655
Cs5 Si3 Cs3 167.7(7) 7_665 2_655
O2 Si3 Cs2 113.4(5) . .
O5 Si3 Cs2 134.1(9) 7_665 .
O3 Si3 Cs2 49.9(5) . .
O4 Si3 Cs2 59.1(10) . .
Cs7 Si3 Cs2 23.8(6) . .
Cs7 Si3 Cs2 131.3(3) 7_665 .
Cs6 Si3 Cs2 12.1(7) . .
Cs6 Si3 Cs2 125.8(4) 7_665 .
Cs5 Si3 Cs2 80.4(2) 7_665 .
Cs3 Si3 Cs2 87.7(8) 2_655 .
O2 Si3 Cs1 46.4(5) . 5_655
O5 Si3 Cs1 113.1(7) 7_665 5_655
O3 Si3 Cs1 67.7(8) . 5_655
O4 Si3 Cs1 138.5(9) . 5_655
Cs7 Si3 Cs1 116.3(5) . 5_655
Cs7 Si3 Cs1 125.0(6) 7_665 5_655
Cs6 Si3 Cs1 105.6(6) . 5_655
Cs6 Si3 Cs1 135.3(6) 7_665 5_655
Cs5 Si3 Cs1 168.6(2) 7_665 5_655
Cs3 Si3 Cs1 9.7(10) 2_655 5_655
Cs2 Si3 Cs1 94.2(2) . 5_655
Si1 O1 Si2 133.3(9) . .
Si1 O1 Cs1 124.5(7) . 7_665
Si2 O1 Cs1 102.3(7) . 7_665
Si1 O1 Cs3 119.1(11) . 7_665
Si2 O1 Cs3 106.6(9) . 7_665
Cs1 O1 Cs3 12.5(12) 7_665 7_665
Si1 O1 Cs3 119.1(11) . 4
Si2 O1 Cs3 106.6(9) . 4
Cs1 O1 Cs3 12.5(12) 7_665 4
Cs3 O1 Cs3 23.2(19) 7_665 4
Si1 O1 Cs6 88.0(5) . 1_554
Si2 O1 Cs6 90.5(5) . 1_554
Cs1 O1 Cs6 92.1(8) 7_665 1_554
Cs3 O1 Cs6 103.7(12) 7_665 1_554
Cs3 O1 Cs6 80.4(12) 4 1_554
Si1 O1 Cs6 88.0(5) . .
Si2 O1 Cs6 90.5(5) . .
Cs1 O1 Cs6 92.1(8) 7_665 .
Cs3 O1 Cs6 80.4(12) 7_665 .
Cs3 O1 Cs6 103.7(12) 4 .
Cs6 O1 Cs6 175.3(13) 1_554 .
Si1 O1 Cs7 93.8(5) . .
Si2 O1 Cs7 94.5(5) . .
Cs1 O1 Cs7 79.7(6) 7_665 .
Cs3 O1 Cs7 68.0(11) 7_665 .
Cs3 O1 Cs7 91.2(11) 4 .
Cs6 O1 Cs7 171.2(12) 1_554 .
Cs6 O1 Cs7 12.5(6) . .
Si1 O1 Cs7 93.8(5) . 1_554
Si2 O1 Cs7 94.5(5) . 1_554
Cs1 O1 Cs7 79.7(6) 7_665 1_554
Cs3 O1 Cs7 91.2(11) 7_665 1_554
Cs3 O1 Cs7 68.0(11) 4 1_554
Cs6 O1 Cs7 12.5(6) 1_554 1_554
Cs6 O1 Cs7 171.2(12) . 1_554
Cs7 O1 Cs7 158.9(12) . 1_554
Si1 O1 Cs2 83.5(3) . 1_554
Si2 O1 Cs2 84.0(3) . 1_554
Cs1 O1 Cs2 105.6(3) 7_665 1_554
Cs3 O1 Cs2 117.4(10) 7_665 1_554
Cs3 O1 Cs2 94.2(10) 4 1_554
Cs6 O1 Cs2 14.0(7) 1_554 1_554
Cs6 O1 Cs2 162.1(9) . 1_554
Cs7 O1 Cs2 174.6(7) . 1_554
Cs7 O1 Cs2 26.4(6) 1_554 1_554
Si1 O1 Cs2 83.5(3) . .
Si2 O1 Cs2 84.0(3) . .
Cs1 O1 Cs2 105.6(3) 7_665 .
Cs3 O1 Cs2 94.2(10) 7_665 .
Cs3 O1 Cs2 117.4(10) 4 .
Cs6 O1 Cs2 162.1(9) 1_554 .
Cs6 O1 Cs2 14.0(7) . .
Cs7 O1 Cs2 26.4(6) . .
Cs7 O1 Cs2 174.6(7) 1_554 .
Cs2 O1 Cs2 148.3(6) 1_554 .
Si3 O2 V2 123.8(8) . 1_655
Si3 O2 V2 140.8(7) . 5_656
V2 O2 V2 36.0(5) 1_655 5_656
Si3 O2 Cs3 114.6(7) . 2_655
V2 O2 Cs3 117.5(8) 1_655 2_655
V2 O2 Cs3 84.2(9) 5_656 2_655
Si3 O2 Cs1 112.6(6) . 5_655
V2 O2 Cs1 122.8(7) 1_655 5_655
V2 O2 Cs1 92.6(5) 5_656 5_655
Cs3 O2 Cs1 12.4(13) 2_655 5_655
Si3 O2 Cs3 109.1(7) . 1_655
V2 O2 Cs3 76.4(11) 1_655 1_655
V2 O2 Cs3 97.6(8) 5_656 1_655
Cs3 O2 Cs3 105(2) 2_655 1_655
Cs1 O2 Cs3 94.8(9) 5_655 1_655
Si3 O2 Cs1 107.5(6) . 1_655
V2 O2 Cs1 86.7(5) 1_655 1_655
V2 O2 Cs1 104.1(5) 5_656 1_655
Cs3 O2 Cs1 96.0(12) 2_655 1_655
Cs1 O2 Cs1 85.2(4) 5_655 1_655
Cs3 O2 Cs1 11.4(12) 1_655 1_655
Si3 O2 Cs3 108.0(7) . 5_655
V2 O2 Cs3 127.8(8) 1_655 5_655
V2 O2 Cs3 98.4(6) 5_656 5_655
Cs3 O2 Cs3 17.2(14) 2_655 5_655
Cs1 O2 Cs3 5.8(4) 5_655 5_655
Cs3 O2 Cs3 93.2(12) 1_655 5_655
Cs1 O2 Cs3 83.1(3) 1_655 5_655
Si1 O3 Si3 154.6(9) . .
Si1 O3 Cs6 103.9(7) . .
Si3 O3 Cs6 101.3(8) . .
Si1 O3 Cs7 107.7(8) . .
Si3 O3 Cs7 96.2(8) . .
Cs6 O3 Cs7 13.8(7) . .
Si1 O3 Cs2 97.2(5) . .
Si3 O3 Cs2 108.0(6) . .
Cs6 O3 Cs2 15.5(8) . .
Cs7 O3 Cs2 29.3(6) . .
Si1 O3 Cs3 82.3(9) . 2_655
Si3 O3 Cs3 87.7(8) . 2_655
Cs6 O3 Cs3 120.5(14) . 2_655
Cs7 O3 Cs3 133.6(13) . 2_655
Cs2 O3 Cs3 106.1(11) . 2_655
Si1 O3 Cs4 101.8(8) . 5_656
Si3 O3 Cs4 92.0(8) . 5_656
Cs6 O3 Cs4 64.0(8) . 5_656
Cs7 O3 Cs4 76.7(7) . 5_656
Cs2 O3 Cs4 50.9(3) . 5_656
Cs3 O3 Cs4 57.0(11) 2_655 5_656
Si1 O3 Cs1 76.9(8) . 5_655
Si3 O3 Cs1 89.1(8) . 5_655
Cs6 O3 Cs1 130.4(10) . 5_655
Cs7 O3 Cs1 143.8(8) . 5_655
Cs2 O3 Cs1 115.5(6) . 5_655
Cs3 O3 Cs1 10.6(10) 2_655 5_655
Cs4 O3 Cs1 67.4(4) 5_656 5_655
Si3 O4 Si3 129.8(15) 6_556 .
Si3 O4 Cs7 107.7(10) 6_556 .
Si3 O4 Cs7 107.7(10) . .
Si3 O4 Cs5 111.1(9) 6_556 7_665
Si3 O4 Cs5 111.1(9) . 7_665
Cs7 O4 Cs5 76.2(9) . 7_665
Si3 O4 Cs6 102.6(11) 6_556 .
Si3 O4 Cs6 102.6(11) . .
Cs7 O4 Cs6 14.6(7) . .
Cs5 O4 Cs6 90.8(10) 7_665 .
Si3 O4 Cs2 97.5(10) 6_556 .
Si3 O4 Cs2 97.5(10) . .
Cs7 O4 Cs2 27.7(7) . .
Cs5 O4 Cs2 103.8(7) 7_665 .
Cs6 O4 Cs2 13.0(8) . .
Si3 O4 Cs6 87.5(11) 6_556 7_665
Si3 O4 Cs6 87.5(11) . 7_665
Cs7 O4 Cs6 140.2(10) . 7_665
Cs5 O4 Cs6 64.0(9) 7_665 7_665
Cs6 O4 Cs6 154.8(8) . 7_665
Cs2 O4 Cs6 167.9(10) . 7_665
Si3 O4 Cs7 82.4(10) 6_556 7_665
Si3 O4 Cs7 82.4(10) . 7_665
Cs7 O4 Cs7 152.5(8) . 7_665
Cs5 O4 Cs7 76.3(9) 7_665 7_665
Cs6 O4 Cs7 167.1(11) . 7_665
Cs2 O4 Cs7 179.9(9) . 7_665
Cs6 O4 Cs7 12.3(6) 7_665 7_665
Si3 O4 Cs2 93.4(10) 6_556 7_665
Si3 O4 Cs2 93.4(10) . 7_665
Cs7 O4 Cs2 126.3(10) . 7_665
Cs5 O4 Cs2 50.2(5) 7_665 7_665
Cs6 O4 Cs2 140.9(11) . 7_665
Cs2 O4 Cs2 154.0(7) . 7_665
Cs6 O4 Cs2 13.9(7) 7_665 7_665
Cs7 O4 Cs2 26.1(6) 7_665 7_665
Si2 O5 Si3 156.6(10) . 7_565
Si2 O5 Cs6 101.5(7) . .
Si3 O5 Cs6 101.8(7) 7_565 .
Si2 O5 Cs7 107.1(8) . .
Si3 O5 Cs7 95.1(7) 7_565 .
Cs6 O5 Cs7 13.6(7) . .
Si2 O5 Cs2 95.9(6) . .
Si3 O5 Cs2 107.2(6) 7_565 .
Cs6 O5 Cs2 15.3(8) . .
Cs7 O5 Cs2 28.9(6) . .
Si2 O5 Cs5 102.4(9) . .
Si3 O5 Cs5 90.3(9) 7_565 .
Cs6 O5 Cs5 62.7(8) . .
Cs7 O5 Cs5 74.1(6) . .
Cs2 O5 Cs5 49.5(3) . .
Si2 O5 Cs3 87.3(10) . 7_665
Si3 O5 Cs3 95.8(9) 7_565 7_665
Cs6 O5 Cs3 76.7(13) . 7_665
Cs7 O5 Cs3 65.3(12) . 7_665
Cs2 O5 Cs3 90.6(11) . 7_665
Cs5 O5 Cs3 139.3(11) . 7_665
Si2 O5 Cs1 81.6(9) . 7_665
Si3 O5 Cs1 97.5(9) 7_565 7_665
Cs6 O5 Cs1 86.7(8) . 7_665
Cs7 O5 Cs1 75.7(7) . 7_665
Cs2 O5 Cs1 100.0(5) . 7_665
Cs5 O5 Cs1 149.4(5) . 7_665
Cs3 O5 Cs1 10.7(10) 7_665 7_665
Si2 O6 V1 138.1(10) . .
Si2 O6 Cs3 116.1(8) . 6
V1 O6 Cs3 105.1(6) . 6
Si2 O6 Cs3 116.1(8) . .
V1 O6 Cs3 105.1(6) . .
Cs3 O6 Cs3 21(2) 6 .
Si2 O6 Cs5 98.7(4) . 1_554
V1 O6 Cs5 93.3(4) . 1_554
Cs3 O6 Cs5 62.2(10) 6 1_554
Cs3 O6 Cs5 83.5(10) . 1_554
Si2 O6 Cs5 98.7(4) . .
V1 O6 Cs5 93.3(4) . .
Cs3 O6 Cs5 83.5(10) 6 .
Cs3 O6 Cs5 62.2(10) . .
Cs5 O6 Cs5 145.7(6) 1_554 .
Si2 O6 Cs1 117.7(8) . .
V1 O6 Cs1 104.2(6) . .
Cs3 O6 Cs1 10.7(10) 6 .
Cs3 O6 Cs1 10.7(10) . .
Cs5 O6 Cs1 72.9(3) 1_554 .
Cs5 O6 Cs1 72.9(3) . .
Si1 O7 V1 137.7(10) . .
Si1 O7 Cs3 102.6(10) . 2_655
V1 O7 Cs3 118.8(10) . 2_655
Si1 O7 Cs3 102.6(10) . 5_655
V1 O7 Cs3 118.8(10) . 5_655
Cs3 O7 Cs3 24(2) 2_655 5_655
Si1 O7 Cs1 98.6(7) . 5_655
V1 O7 Cs1 123.7(6) . 5_655
Cs3 O7 Cs1 12.6(12) 2_655 5_655
Cs3 O7 Cs1 12.6(12) 5_655 5_655
Si1 O7 Cs4 103.7(6) . 5_655
V1 O7 Cs4 89.5(6) . 5_655
Cs3 O7 Cs4 84.5(10) 2_655 5_655
Cs3 O7 Cs4 61.2(12) 5_655 5_655
Cs1 O7 Cs4 73.7(4) 5_655 5_655
Si1 O7 Cs4 103.7(6) . 5_656
V1 O7 Cs4 89.5(6) . 5_656
Cs3 O7 Cs4 61.2(12) 2_655 5_656
Cs3 O7 Cs4 84.5(10) 5_655 5_656
Cs1 O7 Cs4 73.7(4) 5_655 5_656
Cs4 O7 Cs4 139.8(8) 5_655 5_656
V1 O8 Cs4 128.7(6) . 5_656
V1 O8 Cs4 128.7(6) . .
Cs4 O8 Cs4 102.6(12) 5_656 .
V1 O8 Cs5 127.6(5) . .
Cs4 O8 Cs5 99.9(9) 5_656 .
Cs4 O8 Cs5 20.9(7) . .
V1 O8 Cs5 127.6(5) . 5_656
Cs4 O8 Cs5 20.9(7) 5_656 5_656
Cs4 O8 Cs5 99.9(9) . 5_656
Cs5 O8 Cs5 104.8(11) . 5_656
V1 O8 Cs2 126.2(5) . .
Cs4 O8 Cs2 61.4(7) 5_656 .
Cs4 O8 Cs2 74.9(9) . .
Cs5 O8 Cs2 57.0(5) . .
Cs5 O8 Cs2 79.8(7) 5_656 .
V1 O8 Cs2 126.2(5) . 5_656
Cs4 O8 Cs2 74.9(9) 5_656 5_656
Cs4 O8 Cs2 61.4(7) . 5_656
Cs5 O8 Cs2 79.8(7) . 5_656
Cs5 O8 Cs2 57.0(5) 5_656 5_656
Cs2 O8 Cs2 107.6(10) . 5_656
V1 O8 Cs6 118.4(5) . .
Cs4 O8 Cs6 64.7(8) 5_656 .
Cs4 O8 Cs6 80.4(9) . .
Cs5 O8 Cs6 61.4(6) . .
Cs5 O8 Cs6 84.2(7) 5_656 .
Cs2 O8 Cs6 7.9(3) . .
Cs2 O8 Cs6 115.4(10) 5_656 .
V1 O8 Cs6 118.4(5) . 5_656
Cs4 O8 Cs6 80.4(9) 5_656 5_656
Cs4 O8 Cs6 64.7(8) . 5_656
Cs5 O8 Cs6 84.2(7) . 5_656
Cs5 O8 Cs6 61.4(6) 5_656 5_656
Cs2 O8 Cs6 115.4(10) . 5_656
Cs2 O8 Cs6 7.9(3) 5_656 5_656
Cs6 O8 Cs6 123.2(11) . 5_656
OW1 O9 V2 139(4) 7_565 .
OW1 O9 Cs7 12(2) 7_565 7_565
V2 O9 Cs7 127(3) . 7_565
OW1 O9 Cs4 103(3) 7_565 .
V2 O9 Cs4 118(2) . .
Cs7 O9 Cs4 115(2) 7_565 .
OW1 O9 Cs6 17(3) 7_565 7_565
V2 O9 Cs6 122(3) . 7_565
Cs7 O9 Cs6 4.3(10) 7_565 7_565
Cs4 O9 Cs6 119.7(17) . 7_565
OW1 O9 Cs5 81(3) 7_565 .
V2 O9 Cs5 140(2) . .
Cs7 O9 Cs5 93.5(17) 7_565 .
Cs4 O9 Cs5 21.9(9) . .
Cs6 O9 Cs5 97.8(13) 7_565 .
OW1 O9 Cs3 94.4(10) 7_565 6_556
V2 O9 Cs3 94.0(11) . 6_556
Cs7 O9 Cs3 96.7(8) 7_565 6_556
Cs4 O9 Cs3 78.0(13) . 6_556
Cs6 O9 Cs3 97.5(8) 7_565 6_556
Cs5 O9 Cs3 79.5(14) . 6_556
OW1 O9 Cs3 94.4(10) 7_565 .
V2 O9 Cs3 94.0(11) . .
Cs7 O9 Cs3 96.7(8) 7_565 .
Cs4 O9 Cs3 78.0(13) . .
Cs6 O9 Cs3 97.5(8) 7_565 .
Cs5 O9 Cs3 79.5(14) . .
Cs3 O9 Cs3 156(2) 6_556 .
OW1 O9 Cs1 96.0(6) 7_565 .
V2 O9 Cs1 89.2(6) . .
Cs7 O9 Cs1 97.1(6) 7_565 .
Cs4 O9 Cs1 83.0(9) . .
Cs6 O9 Cs1 97.5(6) 7_565 .
Cs5 O9 Cs1 85.2(9) . .
Cs3 O9 Cs1 160.0(19) 6_556 .
Cs3 O9 Cs1 5.8(11) . .
OW1 O9 Cs1 96.0(6) 7_565 1_556
V2 O9 Cs1 89.2(6) . 1_556
Cs7 O9 Cs1 97.1(6) 7_565 1_556
Cs4 O9 Cs1 83.0(9) . 1_556
Cs6 O9 Cs1 97.5(6) 7_565 1_556
Cs5 O9 Cs1 85.2(9) . 1_556
Cs3 O9 Cs1 5.8(11) 6_556 1_556
Cs3 O9 Cs1 160.0(19) . 1_556
Cs1 O9 Cs1 163.3(15) . 1_556
OW1 O9 Cs2 22(3) 7_565 7_565
V2 O9 Cs2 118(2) . 7_565
Cs7 O9 Cs2 9.1(10) 7_565 7_565
Cs4 O9 Cs2 124.5(15) . 7_565
Cs6 O9 Cs2 4.8(6) 7_565 7_565
Cs5 O9 Cs2 102.6(11) . 7_565
Cs3 O9 Cs2 98.2(8) 6_556 7_565
Cs3 O9 Cs2 98.2(8) . 7_565
Cs1 O9 Cs2 97.7(6) . 7_565
Cs1 O9 Cs2 97.7(6) 1_556 7_565
Cs7 OW1 O9 141(7) . 7_665
Cs7 OW1 Cs6 5(3) . .
O9 OW1 Cs6 147(5) 7_665 .
Cs7 OW1 Cs2 4(4) . .
O9 OW1 Cs2 145(4) 7_665 .
Cs6 OW1 Cs2 1.4(12) . .
Cs7 OW1 Cs5 149(6) . 7_665
O9 OW1 Cs5 70(3) 7_665 7_665
Cs6 OW1 Cs5 144(3) . 7_665
Cs2 OW1 Cs5 145(2) . 7_665
Cs7 OW1 Cs4 167(6) . 7_665
O9 OW1 Cs4 51(3) 7_665 7_665
Cs6 OW1 Cs4 162(3) . 7_665
Cs2 OW1 Cs4 163(2) . 7_665
Cs5 OW1 Cs4 18.4(7) 7_665 7_665
Cs7 OW1 Cs3 120.1(17) . 4_556
O9 OW1 Cs3 59.6(11) 7_665 4_556
Cs6 OW1 Cs3 121.1(12) . 4_556
Cs2 OW1 Cs3 120.8(12) . 4_556
Cs5 OW1 Cs3 70.5(14) 7_665 4_556
Cs4 OW1 Cs3 63.4(13) 7_665 4_556
Cs7 OW1 Cs3 120.1(17) . 7_665
O9 OW1 Cs3 59.6(11) 7_665 7_665
Cs6 OW1 Cs3 121.1(12) . 7_665
Cs2 OW1 Cs3 120.8(12) . 7_665
Cs5 OW1 Cs3 70.5(14) 7_665 7_665
Cs4 OW1 Cs3 63.4(13) 7_665 7_665
Cs3 OW1 Cs3 115(2) 4_556 7_665
Cs5 OW2 Cs4 108(8) . .
Cs5 OW2 Cs2 81(6) . .
Cs4 OW2 Cs2 172(8) . .
Cs5 OW2 Cs2 173(6) . 5_656
Cs4 OW2 Cs2 66(6) . 5_656
Cs2 OW2 Cs2 105.9(19) . 5_656
Cs5 OW2 Cs6 73(5) . .
Cs4 OW2 Cs6 180(7) . .
Cs2 OW2 Cs6 8.1(6) . .
Cs2 OW2 Cs6 114.0(17) 5_656 .
Cs2 OW3 Cs6 14(4) . .
Cs2 OW3 Cs7 21(4) . .
Cs6 OW3 Cs7 6.4(14) . .
Cs2 OW3 Cs5 151(7) . .
Cs6 OW3 Cs5 136(3) . .
Cs7 OW3 Cs5 130(3) . .
Cs2 OW3 Cs4 94(7) . 5_656
Cs6 OW3 Cs4 108(4) . 5_656
Cs7 OW3 Cs4 115(3) . 5_656
Cs5 OW3 Cs4 116(2) . 5_656
Cs2 OW3 Cs4 168(7) . .
Cs6 OW3 Cs4 154(4) . .
Cs7 OW3 Cs4 147(3) . .
Cs5 OW3 Cs4 17.4(9) . .
Cs4 OW3 Cs4 98.1(17) 5_656 .
Cs2 OW3 Cs5 108(7) . 5_656
Cs6 OW3 Cs5 122(4) . 5_656
Cs7 OW3 Cs5 129(3) . 5_656
Cs5 OW3 Cs5 101.3(19) . 5_656
Cs4 OW3 Cs5 14.2(8) 5_656 5_656
Cs4 OW3 Cs5 83.9(13) . 5_656
Cs1 OW4 Cs3 23(3) . .
Cs1 OW4 Cs3 23(3) . 6
Cs3 OW4 Cs3 43(5) . 6

loop_
_geom_bond_atom_site_label_1
_geom_bond_atom_site_label_2
_geom_bond_distance
_geom_bond_site_symmetry_2
Cs1 Cs3 0.70(7) .
Cs1 Cs3 0.70(7) 6
Cs1 OW4 1.42(16) .
Cs1 O1 3.180(16) 7_565
Cs1 O7 3.194(18) 5_655
Cs1 O2 3.196(14) 5_655
Cs1 O2 3.196(14) 2_655
Cs1 O2 3.519(15) 6_455
Cs1 O2 3.519(15) 1_455
Cs1 O9 3.529(7) .
Cs1 O9 3.529(7) 1_554
Cs1 O6 3.676(18) .
Cs2 OW3 0.60(6) .
Cs2 Cs6 0.88(4) .
Cs2 Cs7 1.64(4) .
Cs2 OW1 2.36(7) .
Cs2 Cs5 2.878(15) .
Cs2 OW2 2.91(6) .
Cs2 Cs4 3.04(2) 5_656
Cs2 O8 3.06(2) .
Cs2 O8 3.06(2) 5_656
Cs2 O3 3.268(14) 6_556
Cs2 O3 3.268(14) .
Cs2 OW2 3.27(8) 5_656
Cs3 Cs3 1.29(11) 6
Cs3 OW4 1.74(15) .
Cs3 O9 2.91(5) .
Cs3 O2 2.995(19) 2_655
Cs3 O7 3.13(2) 5_655
Cs3 O1 3.20(2) 7_565
Cs3 OW1 3.37(6) 7_565
Cs3 O2 3.40(2) 1_455
Cs3 V2 3.48(2) .
Cs3 O6 3.48(4) .
Cs3 Cs4 3.53(6) .
Cs4 OW2 0.72(4) .
Cs4 Cs5 1.07(3) .
Cs4 O9 2.68(6) .
Cs4 O8 2.89(3) 5_656
Cs4 O8 2.89(3) .
Cs4 OW3 2.95(6) 5_656
Cs4 OW3 3.03(8) .
Cs4 Cs2 3.04(2) 5_656
Cs4 OW1 3.34(7) 7_565
Cs4 Cs3 3.53(6) 6_556
Cs5 OW2 0.60(6) .
Cs5 OW3 2.34(8) .
Cs5 O9 2.86(5) .
Cs5 O8 2.96(2) 5_656
Cs5 O8 2.96(2) .
Cs5 O4 2.99(3) 7_565
Cs5 OW1 3.01(7) 7_565
Cs5 Cs6 3.53(4) .
Cs5 O5 3.54(3) 6_556
Cs5 O5 3.54(3) .
Cs6 Cs7 0.77(4) .
Cs6 OW3 1.45(8) .
Cs6 OW1 1.49(7) .
Cs6 O9 2.85(6) 7_665
Cs6 O4 3.05(4) .
Cs6 O3 3.10(2) 6_556
Cs6 O3 3.10(2) .
Cs6 O5 3.23(2) .
Cs6 O5 3.23(2) 6_556
Cs6 O1 3.4947(18) 1_556
Cs6 O1 3.4947(18) .
Cs7 OW1 0.72(6) .
Cs7 O9 2.10(5) 7_665
Cs7 OW3 2.19(7) .
Cs7 O4 2.93(4) .
Cs7 O3 3.22(2) 6_556
Cs7 O3 3.22(2) .
Cs7 O5 3.26(2) .
Cs7 O5 3.26(2) 6_556
Cs7 V2 3.40(3) 7_665
Cs7 O1 3.552(7) .
V1 O8 1.68(3) .
V1 O8 1.68(3) 5_655
V1 O6 1.889(15) 5_655
V1 O6 1.889(15) .
V1 O7 1.894(15) 5_655
V1 O7 1.894(15) .
V1 Cs4 4.158(13) 1_554
V1 Cs4 4.158(13) 5_656
V1 Cs4 4.158(13) 5_655
V1 Cs5 4.208(10) 1_554
V2 V2 1.245(16) 5_556
V2 O9 1.70(4) .
V2 O2 1.891(13) 1_455
V2 O2 1.891(13) 6_456
V2 O2 2.090(14) 2_655
V2 O2 2.090(14) 5_656
V2 Cs7 3.40(3) 7_565
V2 Cs3 3.48(2) 6_556
V2 Cs1 3.897(6) 1_556
Si1 O7 1.523(15) .
Si1 O3 1.563(13) .
Si1 O3 1.563(13) 6
Si1 O1 1.591(15) .
Si1 Cs1 3.739(9) 5_655
Si1 Cs3 3.771(15) 5_655
Si1 Cs3 3.771(15) 2_655
Si1 Cs6 3.788(11) 1_554
Si1 Cs2 3.796(3) 1_554
Si2 O6 1.515(15) .
Si2 O5 1.563(13) .
Si2 O5 1.563(13) 6
Si2 O1 1.604(14) .
Si2 Cs2 3.813(2) 1_554
Si2 Cs1 3.854(9) 7_665
Si2 Cs6 3.858(12) 1_554
Si2 Cs3 3.97(3) 7_665
Si2 Cs3 3.97(3) 4
Si3 O2 1.579(14) .
Si3 O5 1.587(14) 7_665
Si3 O3 1.602(13) .
Si3 O4 1.624(11) .
Si3 Cs7 3.75(2) 7_665
Si3 Cs6 3.88(2) 7_665
Si3 Cs5 3.88(2) 7_665
Si3 Cs3 3.924(15) 2_655
Si3 Cs1 4.072(8) 5_655
O1 Cs1 3.180(16) 7_665
O1 Cs3 3.20(2) 7_665
O1 Cs3 3.20(2) 4
O1 Cs6 3.4947(18) 1_554
O1 Cs7 3.552(7) 1_554
O1 Cs2 3.630(5) 1_554
O2 V2 1.891(13) 1_655
O2 V2 2.090(14) 5_656
O2 Cs3 2.995(19) 2_655
O2 Cs1 3.196(14) 5_655
O2 Cs3 3.40(2) 1_655
O2 Cs1 3.519(15) 1_655
O2 Cs3 3.80(6) 5_655
O3 Cs3 3.65(3) 2_655
O3 Cs4 3.74(3) 5_656
O3 Cs1 3.77(2) 5_655
O4 Si3 1.624(11) 6_556
O4 Cs5 2.99(3) 7_665
O4 Cs6 3.60(4) 7_665
O4 Cs7 3.61(4) 7_665
O4 Cs2 3.65(3) 7_665
O5 Si3 1.587(14) 7_565
O5 Cs3 3.72(3) 7_665
O5 Cs1 3.76(2) 7_665
O6 Cs3 3.48(4) 6
O6 Cs5 3.654(6) 1_554
O7 Cs3 3.13(2) 2_655
O7 Cs3 3.13(2) 5_655
O7 Cs1 3.194(18) 5_655
O7 Cs4 3.718(9) 5_655
O7 Cs4 3.718(9) 5_656
O8 Cs4 2.89(3) 5_656
O8 Cs5 2.96(2) 5_656
O8 Cs2 3.06(2) 5_656
O8 Cs6 3.80(4) 5_656
O9 OW1 1.48(7) 7_565
O9 Cs7 2.10(5) 7_565
O9 Cs6 2.85(6) 7_565
O9 Cs3 2.91(5) 6_556
O9 Cs1 3.529(7) 1_556
O9 Cs2 3.68(4) 7_565
OW1 O9 1.48(7) 7_665
OW1 Cs5 3.01(7) 7_665
OW1 Cs4 3.34(7) 7_665
OW1 Cs3 3.37(6) 4_556
OW1 Cs3 3.37(6) 7_665
OW2 Cs2 3.27(8) 5_656
OW3 Cs4 2.95(6) 5_656
OW3 Cs5 3.64(6) 5_656
OW4 Cs3 1.74(15) 6
